data_4318754
loop_
_publ_author_name
'Evan Freiberg'
'William M. Davis'
'Terrence Nicholson'
'Alan Davison'
'Alun G. Jones'

_publ_section_title
;
 Reduction of the Pertechnetate Anion with Bidentate Phosphine Ligands
;
_journal_name_full 'Inorganic Chemistry'
_journal_page_first 5667
_journal_page_last 5674
_journal_paper_doi 10.1021/ic020032i
_journal_volume 41
_journal_year 2002
_chemical_formula_moiety '[TcCl2(dppmO)2](PF6)'
_chemical_formula_sum 'C50 H44 Cl2 F6 O2 P5 Tc'
_chemical_formula_weight 1114.60
_chemical_name_systematic
;
  ?
;
_space_group_IT_number 15
_symmetry_cell_setting monoclinic
_symmetry_space_group_name_Hall '-C 2yc'
_symmetry_space_group_name_H-M 'C 1 2/c 1'
_atom_sites_solution_hydrogens geom
_atom_sites_solution_primary direct
_atom_sites_solution_secondary difmap
_audit_creation_method SHELXL
_cell_angle_alpha 90.00
_cell_angle_beta 100.5630(10)
_cell_angle_gamma 90.00
_cell_formula_units_Z 12
_cell_length_a 35.3200(11)
_cell_length_b 11.5242(4)
_cell_length_c 42.0610(12)
_cell_measurement_temperature 183(2)
_cell_volume 16830.2(9)
_computing_cell_refinement 'Siemens XSCANS'
_computing_data_collection 'Siemens XSCANS'
_computing_data_reduction 'Siemens SHELXTL'
_computing_molecular_graphics 'Siemens SHELXTL'
_computing_publication_material 'Siemens SHELXTL'
_computing_structure_refinement 'SHELXL-93 (Sheldrick, 1993)'
_computing_structure_solution 'SHELXS-86 (Sheldrick, 1990)'
_diffrn_ambient_temperature 183(2)
_diffrn_measurement_device 'Siemens P4'
_diffrn_measurement_method '\w scans'
_diffrn_radiation_monochromator graphite
_diffrn_radiation_source 'fine-focus sealed tube'
_diffrn_radiation_type MoK\a
_diffrn_radiation_wavelength 0.71073
_diffrn_reflns_av_R_equivalents 0.0518
_diffrn_reflns_av_sigmaI/netI 0.0601
_diffrn_reflns_limit_h_max 33
_diffrn_reflns_limit_h_min -39
_diffrn_reflns_limit_k_max 11
_diffrn_reflns_limit_k_min -12
_diffrn_reflns_limit_l_max 46
_diffrn_reflns_limit_l_min -44
_diffrn_reflns_number 27277
_diffrn_reflns_theta_max 21.00
_diffrn_reflns_theta_min 1.17
_exptl_absorpt_coefficient_mu 0.549
_exptl_absorpt_correction_type none
_exptl_crystal_colour orange
_exptl_crystal_density_diffrn 1.320
_exptl_crystal_description parallelpip
_exptl_crystal_F_000 6792
_exptl_crystal_size_max .15
_exptl_crystal_size_mid .3
_exptl_crystal_size_min .3
_refine_diff_density_max 0.656
_refine_diff_density_min -0.728
_refine_diff_density_rms 0.116
_refine_ls_extinction_coef 0.00011(2)
_refine_ls_extinction_expression Fc^*^=kFc[1+0.001xFc^2^\l^3^/sin(2\q)]^-1/4^
_refine_ls_extinction_method SHELXL
_refine_ls_goodness_of_fit_all 1.175
_refine_ls_goodness_of_fit_obs 1.221
_refine_ls_matrix_type full
_refine_ls_number_parameters 900
_refine_ls_number_reflns 9043
_refine_ls_number_restraints 0
_refine_ls_restrained_S_all 1.192
_refine_ls_restrained_S_obs 1.221
_refine_ls_R_factor_all 0.0956
_refine_ls_R_factor_obs 0.0810
_refine_ls_shift/esd_max 0.006
_refine_ls_shift/esd_mean 0.001
_refine_ls_structure_factor_coef Fsqd
_refine_ls_weighting_details 'w=1/[\s^2^(Fo^2^)+(0.0680P)^2^+196.5097P] where P=(Fo^2^+2Fc^2^)/3'
_refine_ls_weighting_scheme calc
_refine_ls_wR_factor_all 0.1960
_refine_ls_wR_factor_obs 0.1858
_reflns_number_observed 7827
_reflns_number_total 9045
_reflns_observed_criterion >2sigma(I)
_cod_data_source_file ic020032i_5.cif
_cod_data_source_block 99180
_cod_depositor_comments
;
The following automatic conversions were performed:

'_symmetry_cell_setting' value 'Monoclinic' changed to 'monoclinic'
according to the built-in table from CIF Core dictionary named
'cif_core.dic' version 2.4.1 from 2010-06-29.

Automatic conversion script
Id: cif_fix_values 1646 2011-03-28 12:23:43Z adriana 

The following automatic conversions were performed:

'_refine_ls_weighting_scheme' value 'calc
w=1/[\s^2^(Fo^2^)+(0.0680P)^2^+196.5097P] where P=(Fo^2^+2Fc^2^)/3'
was changed to 'calc'. New tag '_refine_ls_weighting_details' was
created. The value of the new tag was set to
'w=1/[\s^2^(Fo^2^)+(0.0680P)^2^+196.5097P] where P=(Fo^2^+2Fc^2^)/3'.

Automatic conversion script
Id: cif_fix_values 3143 2015-03-26 13:38:13Z robertas 
;
_cod_database_code 4318754

loop_
_symmetry_equiv_pos_as_xyz
'x, y, z'
'-x, y, -z+1/2'
'x+1/2, y+1/2, z'
'-x+1/2, y+1/2, -z+1/2'
'-x, -y, -z'
'x, -y, z-1/2'
'-x+1/2, -y+1/2, -z'
'x+1/2, -y+1/2, z-1/2'

loop_
_atom_site_aniso_label
_atom_site_aniso_U_11
_atom_site_aniso_U_22
_atom_site_aniso_U_33
_atom_site_aniso_U_23
_atom_site_aniso_U_13
_atom_site_aniso_U_12
Tc1 0.0431(5) 0.0269(5) 0.0342(5) 0.0018(3) 0.0086(3) 0.0007(4)
Tc2 0.0587(8) 0.0384(7) 0.0359(7) -0.0063(5) 0.0066(6) -0.0011(6)
Cl1A 0.0494(15) 0.0422(14) 0.0469(14) -0.0057(11) 0.0093(11) 0.0082(11)
Cl1B 0.079(2) 0.047(2) 0.0445(14) -0.0133(12) 0.0075(13) -0.0004(14)
Cl2A 0.061(2) 0.0346(14) 0.0537(15) -0.0064(12) 0.0182(12) 0.0049(12)
P1 0.048(2) 0.061(2) 0.064(2) 0.013(2) 0.0052(15) 0.0057(14)
P1B 0.053(2) 0.041(2) 0.048(2) -0.0058(13) 0.0077(13) 0.0038(13)
P1A 0.0449(15) 0.0284(13) 0.0390(14) -0.0012(11) 0.0102(11) -0.0004(11)
P2 0.094(4) 0.036(2) 0.053(3) 0.000 -0.011(2) 0.000
P2A 0.0414(15) 0.0278(13) 0.0396(14) -0.0008(11) 0.0072(11) 0.0008(11)
P2B 0.060(2) 0.037(2) 0.0431(15) -0.0060(12) 0.0119(13) -0.0065(13)
P3A 0.0441(15) 0.0335(14) 0.049(2) 0.0016(12) 0.0150(12) 0.0006(12)
P4A 0.044(2) 0.042(2) 0.0420(15) 0.0005(12) 0.0084(12) 0.0046(12)
F11 0.080(5) 0.177(9) 0.084(5) 0.004(5) -0.004(4) 0.022(5)
F12 0.121(8) 0.399(21) 0.073(6) -0.023(9) 0.021(5) 0.092(10)
F13 0.441(25) 0.053(6) 0.264(16) 0.004(8) -0.062(16) -0.066(10)
F14 0.290(17) 0.116(9) 0.231(14) 0.037(9) 0.002(12) -0.074(10)
F15 0.056(5) 0.391(20) 0.133(8) 0.009(10) 0.028(5) 0.045(8)
F16 0.105(6) 0.221(11) 0.091(6) 0.028(7) -0.034(5) 0.018(7)
F21 0.275(28) 0.043(10) 0.338(37) 0.000 0.018(26) 0.000
F22 0.172(14) 0.156(12) 0.213(17) 0.110(12) 0.016(11) 0.019(11)
F23 0.126(8) 0.147(9) 0.206(11) -0.047(8) -0.053(8) -0.010(7)
F24 0.333(28) 0.370(34) 0.106(11) -0.056(16) 0.087(14) -0.028(25)
O1B 0.056(4) 0.049(4) 0.044(4) 0.002(3) 0.000(3) -0.007(3)
O1A 0.051(4) 0.035(4) 0.040(4) 0.002(3) 0.008(3) -0.010(3)
O2A 0.050(4) 0.045(4) 0.052(4) 0.007(3) 0.016(3) -0.006(3)
C1A 0.035(5) 0.025(5) 0.047(6) -0.010(4) 0.004(4) -0.002(4)
C1B 0.061(6) 0.034(6) 0.039(5) -0.003(4) 0.010(5) 0.000(5)
C2A 0.035(5) 0.038(6) 0.045(5) 0.000(5) 0.011(4) 0.003(4)
C11B 0.050(6) 0.044(6) 0.048(6) -0.011(5) 0.013(5) 0.004(5)
C11A 0.052(7) 0.040(6) 0.037(5) -0.005(4) 0.010(5) 0.006(5)
C12B 0.093(9) 0.049(7) 0.060(8) -0.005(6) 0.008(6) -0.007(7)
C12A 0.075(8) 0.051(7) 0.058(7) -0.002(6) 0.001(6) 0.023(6)
C13A 0.074(9) 0.049(7) 0.072(8) -0.013(6) -0.008(7) 0.008(7)
C13B 0.104(11) 0.071(9) 0.080(9) -0.027(8) -0.008(8) -0.013(8)
C14A 0.075(10) 0.082(10) 0.048(7) -0.014(7) -0.003(6) 0.033(8)
C14B 0.077(9) 0.072(9) 0.091(10) -0.024(8) 0.024(8) -0.019(7)
C15A 0.060(8) 0.099(11) 0.044(6) -0.001(7) -0.002(5) 0.015(8)
C15B 0.134(13) 0.089(11) 0.079(10) -0.013(8) 0.034(9) -0.067(10)
C16A 0.077(8) 0.054(7) 0.037(6) 0.008(5) 0.005(5) 0.009(7)
C16B 0.145(13) 0.069(9) 0.064(8) -0.007(7) 0.028(8) -0.043(9)
C21A 0.041(6) 0.045(6) 0.026(5) 0.006(5) 0.004(4) 0.007(5)
C21B 0.060(7) 0.031(6) 0.049(6) -0.017(5) 0.021(5) -0.006(5)
C22B 0.051(6) 0.045(6) 0.065(8) -0.002(6) 0.006(5) 0.005(5)
C22A 0.097(9) 0.054(7) 0.053(7) 0.000(6) 0.031(6) -0.024(6)
C23A 0.123(11) 0.081(10) 0.059(8) 0.006(7) 0.035(8) -0.038(8)
C23B 0.069(8) 0.077(9) 0.043(7) 0.000(6) 0.004(6) 0.006(7)
C24A 0.105(10) 0.092(10) 0.043(7) -0.002(8) 0.026(7) 0.006(9)
C24B 0.101(10) 0.075(9) 0.047(7) -0.010(7) 0.019(7) 0.007(8)
C25A 0.099(10) 0.073(9) 0.047(7) -0.015(7) 0.014(7) 0.001(8)
C25B 0.137(12) 0.057(8) 0.039(7) -0.007(6) 0.015(7) 0.019(8)
C26A 0.082(8) 0.057(7) 0.048(7) -0.011(6) 0.017(6) -0.011(6)
C26B 0.087(9) 0.068(8) 0.046(7) 0.002(6) -0.003(6) 0.010(7)
C31A 0.054(6) 0.030(6) 0.044(6) -0.007(5) 0.018(5) -0.006(5)
C31B 0.043(6) 0.042(6) 0.050(7) -0.004(5) 0.005(5) -0.008(5)
C32A 0.077(8) 0.057(7) 0.057(7) -0.012(6) 0.036(6) -0.010(6)
C32B 0.083(9) 0.089(9) 0.049(7) -0.001(7) -0.002(6) -0.026(7)
C33A 0.104(10) 0.052(8) 0.096(9) -0.007(7) 0.063(8) 0.011(8)
C33B 0.101(11) 0.139(15) 0.065(9) 0.003(10) -0.001(8) -0.034(11)
C34A 0.088(10) 0.058(9) 0.116(11) 0.019(8) 0.070(9) 0.017(8)
C34B 0.120(13) 0.116(14) 0.073(11) -0.027(10) -0.006(9) -0.012(11)
C35A 0.058(8) 0.064(9) 0.095(9) 0.008(7) 0.032(7) 0.005(6)
C35B 0.076(9) 0.068(9) 0.120(12) -0.046(10) 0.015(9) -0.011(7)
C36A 0.071(8) 0.038(6) 0.058(7) -0.011(5) 0.022(6) 0.003(6)
C36B 0.080(8) 0.057(8) 0.060(7) -0.007(6) 0.007(6) 0.006(6)
C41A 0.050(6) 0.038(6) 0.037(6) 0.007(5) 0.007(5) -0.003(5)
C41B 0.061(7) 0.042(6) 0.050(7) -0.005(5) -0.014(6) -0.009(6)
C42A 0.059(7) 0.042(7) 0.069(8) -0.005(6) -0.005(6) 0.002(5)
C42B 0.082(9) 0.092(10) 0.062(8) 0.002(7) 0.024(7) -0.028(7)
C43A 0.066(7) 0.050(7) 0.061(7) 0.015(6) -0.004(6) 0.010(6)
C43B 0.106(13) 0.166(18) 0.084(11) -0.023(11) 0.059(11) -0.043(12)
C44A 0.102(10) 0.044(7) 0.084(9) 0.002(7) 0.017(8) 0.002(7)
C44B 0.075(12) 0.192(20) 0.126(16) -0.059(14) 0.061(11) -0.028(12)
C45A 0.091(9) 0.042(7) 0.062(8) -0.004(6) 0.004(7) 0.000(6)
C45B 0.051(8) 0.153(15) 0.132(14) -0.025(12) 0.030(9) -0.004(9)
C46A 0.079(8) 0.025(6) 0.055(6) -0.001(5) 0.001(6) 0.002(5)
C46B 0.064(8) 0.090(9) 0.069(8) -0.016(7) 0.023(7) -0.018(7)
C51A 0.032(5) 0.046(6) 0.044(6) -0.002(5) 0.009(5) 0.004(5)
C52A 0.046(6) 0.049(7) 0.059(7) -0.011(6) 0.004(5) -0.010(5)
C53A 0.069(8) 0.061(8) 0.077(9) -0.036(7) 0.022(7) -0.015(6)
C54A 0.081(9) 0.095(11) 0.068(9) -0.050(8) -0.005(7) 0.013(8)
C55A 0.092(10) 0.115(12) 0.064(8) -0.024(9) -0.021(7) 0.026(9)
C56A 0.097(10) 0.072(9) 0.065(8) -0.017(7) -0.003(7) 0.028(7)
C61A 0.033(6) 0.046(6) 0.041(5) -0.002(5) -0.008(4) -0.006(5)
C62A 0.052(7) 0.038(6) 0.073(7) 0.009(6) 0.006(6) -0.002(5)
C63A 0.097(11) 0.064(9) 0.064(8) 0.030(7) 0.001(7) -0.007(8)
C64A 0.092(10) 0.043(7) 0.056(7) 0.006(6) -0.009(7) 0.002(7)
C65A 0.059(8) 0.063(8) 0.078(8) 0.008(7) -0.004(6) 0.039(7)
C66A 0.065(8) 0.052(7) 0.067(7) 0.001(6) 0.007(6) 0.000(6)
C71A 0.046(6) 0.042(6) 0.041(5) 0.005(5) 0.010(5) 0.004(5)
C72A 0.042(6) 0.050(7) 0.056(6) 0.008(5) 0.009(5) 0.008(5)
C73A 0.083(9) 0.044(8) 0.090(9) 0.015(7) 0.031(8) 0.019(7)
C74A 0.096(10) 0.047(7) 0.088(9) -0.010(7) 0.040(8) 0.003(8)
C75A 0.072(9) 0.065(9) 0.095(9) -0.030(7) 0.019(7) -0.015(7)
C76A 0.053(7) 0.066(8) 0.071(8) -0.003(6) 0.009(6) 0.008(6)
C81A 0.049(6) 0.041(6) 0.048(6) 0.004(5) 0.011(5) 0.002(5)
C82A 0.093(9) 0.062(8) 0.073(8) -0.015(7) 0.027(7) -0.015(7)
C83A 0.148(13) 0.090(10) 0.053(8) -0.026(7) 0.045(8) -0.023(10)
C84A 0.102(10) 0.098(10) 0.054(8) 0.006(8) 0.045(7) -0.006(9)
C85A 0.071(8) 0.087(9) 0.068(8) -0.003(8) 0.034(7) -0.005(7)
C86A 0.069(8) 0.063(8) 0.063(7) -0.009(6) 0.024(6) -0.009(6)

loop_
_atom_site_label
_atom_site_type_symbol
_atom_site_fract_x
_atom_site_fract_y
_atom_site_fract_z
_atom_site_U_iso_or_equiv
_atom_site_thermal_displace_type
_atom_site_occupancy
_atom_site_calc_flag
_atom_site_refinement_flags
_atom_site_disorder_group
Tc1 Tc 0.34223(2) 0.23919(6) 0.15684(2) 0.0345(3) Uani 1 d . .
Tc2 Tc 0.5000 0.0000 0.0000 0.0446(4) Uani 1 d S .
Cl1A Cl 0.30983(7) 0.3932(2) 0.17716(5) 0.0461(6) Uani 1 d . .
Cl1B Cl 0.49938(8) 0.1421(2) 0.03927(6) 0.0575(7) Uani 1 d . .
Cl2A Cl 0.37432(7) 0.0889(2) 0.13648(6) 0.0487(6) Uani 1 d . .
P1 P 0.13119(8) 0.0596(3) 0.11357(7) 0.0582(8) Uani 1 d . .
P1B P 0.49428(8) -0.2159(2) 0.04668(6) 0.0478(7) Uani 1 d . .
P1A P 0.39618(7) 0.2894(2) 0.20132(6) 0.0371(6) Uani 1 d . .
P2 P 0.5000 0.6451(3) 0.2500 0.0641(12) Uani 1 d S .
P2A P 0.40295(7) 0.4372(2) 0.14580(6) 0.0363(6) Uani 1 d . .
P2B P 0.56011(8) -0.0876(2) 0.02800(6) 0.0465(7) Uani 1 d . .
P3A P 0.28071(7) 0.2174(2) 0.11613(6) 0.0412(6) Uani 1 d . .
P4A P 0.27433(7) 0.0784(2) 0.17495(6) 0.0427(7) Uani 1 d . .
F11 F 0.1608(2) 0.0454(9) 0.1465(2) 0.116(3) Uani 1 d . .
F12 F 0.1639(3) 0.0395(15) 0.0952(2) 0.197(7) Uani 1 d . .
F13 F 0.1217(6) -0.0624(8) 0.1138(4) 0.269(9) Uani 1 d . .
F14 F 0.1443(5) 0.1870(10) 0.1153(3) 0.218(6) Uani 1 d . .
F15 F 0.1008(2) 0.0881(14) 0.1335(2) 0.192(6) Uani 1 d . .
F16 F 0.1029(2) 0.0823(10) 0.0820(2) 0.146(4) Uani 1 d . .
F21 F 0.5000 0.5165(14) 0.2500 0.224(12) Uani 0.80 d SP .
F22 F 0.5102(4) 0.7551(14) 0.2324(4) 0.183(7) Uani 0.80 d P .
F23 F 0.4571(3) 0.6423(9) 0.2330(3) 0.170(5) Uani 1 d . .
F24 F 0.5119(7) 0.6121(26) 0.2189(4) 0.264(11) Uani 0.80 d P .
O1B O 0.4735(2) -0.1170(6) 0.02769(14) 0.051(2) Uani 1 d . .
O1A O 0.3700(2) 0.3590(5) 0.13056(13) 0.042(2) Uani 1 d . .
O2A O 0.3154(2) 0.1212(5) 0.18409(15) 0.048(2) Uani 1 d . .
C1A C 0.4080(3) 0.4367(7) 0.1891(2) 0.036(2) Uani 1 d . .
H1AA H 0.3904(3) 0.4942(7) 0.1961(2) 0.043 Uiso 1 calc R .
H1AB H 0.4348(3) 0.4571(7) 0.1993(2) 0.043 Uiso 1 calc R .
C1B C 0.5424(3) -0.2310(8) 0.0378(2) 0.045(2) Uani 1 d . .
H1BA H 0.5419(3) -0.2843(8) 0.0192(2) 0.053 Uiso 1 calc R .
H1BB H 0.5599(3) -0.2642(8) 0.0567(2) 0.053 Uiso 1 calc R .
C2A C 0.2485(2) 0.1677(8) 0.1428(2) 0.039(2) Uani 1 d . .
H2AA H 0.2373(2) 0.2356(8) 0.1522(2) 0.047 Uiso 1 calc R .
H2AB H 0.2271(2) 0.1225(8) 0.1301(2) 0.047 Uiso 1 calc R .
C11B C 0.4679(3) -0.3476(8) 0.0356(2) 0.047(3) Uani 1 d . .
C11A C 0.4402(3) 0.2053(8) 0.2055(2) 0.043(2) Uani 1 d . .
C12B C 0.4608(3) -0.3764(9) 0.0033(3) 0.068(3) Uani 1 d . .
H12A H 0.4715(3) -0.3315(9) -0.0118(3) 0.082 Uiso 1 calc R .
C12A C 0.4365(3) 0.0840(9) 0.2069(2) 0.063(3) Uani 1 d . .
H12B H 0.4118(3) 0.0491(9) 0.2051(2) 0.075 Uiso 1 calc R .
C13A C 0.4696(4) 0.0159(10) 0.2108(3) 0.068(3) Uani 1 d . .
H13A H 0.4678(4) -0.0658(10) 0.2130(3) 0.081 Uiso 1 calc R .
C13B C 0.4372(4) -0.4743(12) -0.0073(3) 0.089(4) Uani 1 d . .
H13B H 0.4297(4) -0.4910(12) -0.0296(3) 0.106 Uiso 1 calc R .
C14A C 0.5042(4) 0.0658(12) 0.2114(2) 0.070(4) Uani 1 d . .
H14A H 0.5260(4) 0.0167(12) 0.2129(2) 0.084 Uiso 1 calc R .
C14B C 0.4257(4) -0.5428(12) 0.0153(4) 0.079(4) Uani 1 d . .
H14B H 0.4111(4) -0.6106(12) 0.0084(4) 0.095 Uiso 1 calc R .
C15A C 0.5099(3) 0.1840(13) 0.2099(2) 0.069(3) Uani 1 d . .
H15A H 0.5348(3) 0.2165(13) 0.2108(2) 0.083 Uiso 1 calc R .
C15B C 0.4340(4) -0.5185(12) 0.0463(3) 0.099(5) Uani 1 d . .
H15C H 0.4257(4) -0.5691(12) 0.0615(3) 0.118 Uiso 1 calc R .
C16A C 0.4763(3) 0.2544(10) 0.2070(2) 0.057(3) Uani 1 d . .
H16A H 0.4787(3) 0.3364(10) 0.2060(2) 0.068 Uiso 1 calc R .
C16B C 0.4547(4) -0.4197(11) 0.0570(3) 0.092(4) Uani 1 d . .
H16B H 0.4598(4) -0.4018(11) 0.0794(3) 0.110 Uiso 1 calc R .
C21A C 0.3873(2) 0.3059(8) 0.2426(2) 0.038(2) Uani 1 d . .
C21B C 0.4989(3) -0.1934(8) 0.0887(2) 0.046(3) Uani 1 d . .
C22B C 0.5197(3) -0.2732(9) 0.1110(3) 0.054(3) Uani 1 d . .
H22A H 0.5299(3) -0.3420(9) 0.1034(3) 0.065 Uiso 1 calc R .
C22A C 0.3687(3) 0.2175(10) 0.2550(3) 0.066(3) Uani 1 d . .
H22B H 0.3603(3) 0.1512(10) 0.2422(3) 0.079 Uiso 1 calc R .
C23A C 0.3622(4) 0.2253(12) 0.2868(3) 0.085(4) Uani 1 d . .
H23A H 0.3491(4) 0.1647(12) 0.2956(3) 0.102 Uiso 1 calc R .
C23B C 0.5251(3) -0.2514(11) 0.1430(3) 0.064(3) Uani 1 d . .
H23B H 0.5396(3) -0.3041(11) 0.1578(3) 0.076 Uiso 1 calc R .
C24A C 0.3747(4) 0.3207(13) 0.3050(3) 0.079(4) Uani 1 d . .
H24A H 0.3705(4) 0.3256(13) 0.3266(3) 0.094 Uiso 1 calc R .
C24B C 0.5097(4) -0.1536(11) 0.1543(3) 0.074(3) Uani 1 d . .
H24B H 0.5129(4) -0.1407(11) 0.1770(3) 0.088 Uiso 1 calc R .
C25A C 0.3930(4) 0.4074(11) 0.2929(3) 0.073(3) Uani 1 d . .
H25A H 0.4009(4) 0.4736(11) 0.3059(3) 0.088 Uiso 1 calc R .
C25B C 0.4900(4) -0.0748(10) 0.1333(3) 0.078(4) Uani 1 d . .
H25B H 0.4800(4) -0.0061(10) 0.1411(3) 0.093 Uiso 1 calc R .
C26A C 0.4007(3) 0.4021(10) 0.2614(2) 0.062(3) Uani 1 d . .
H26A H 0.4147(3) 0.4621(10) 0.2531(2) 0.074 Uiso 1 calc R .
C26B C 0.4847(3) -0.0965(10) 0.1004(3) 0.069(3) Uani 1 d . .
H26B H 0.4709(3) -0.0422(10) 0.0857(3) 0.083 Uiso 1 calc R .
C31A C 0.4475(3) 0.3919(8) 0.1352(2) 0.042(2) Uani 1 d . .
C31B C 0.5834(3) -0.0194(8) 0.0659(2) 0.045(2) Uani 1 d . .
C32A C 0.4490(3) 0.2858(9) 0.1200(2) 0.061(3) Uani 1 d . .
H32B H 0.4264(3) 0.2402(9) 0.1138(2) 0.073 Uiso 1 calc R .
C32B C 0.5920(3) -0.0789(12) 0.0942(3) 0.076(4) Uani 1 d . .
H32A H 0.5866(3) -0.1596(12) 0.0946(3) 0.091 Uiso 1 calc R .
C33A C 0.4850(4) 0.2473(11) 0.1139(3) 0.079(4) Uani 1 d . .
H33A H 0.4870(4) 0.1731(11) 0.1045(3) 0.094 Uiso 1 calc R .
C33B C 0.6088(4) -0.0209(16) 0.1230(3) 0.104(5) Uani 1 d . .
H33B H 0.6141(4) -0.0606(16) 0.1431(3) 0.125 Uiso 1 calc R .
C34A C 0.5169(4) 0.3156(11) 0.1215(3) 0.081(4) Uani 1 d . .
H34A H 0.5407(4) 0.2895(11) 0.1165(3) 0.097 Uiso 1 calc R .
C34B C 0.6172(5) 0.0951(17) 0.1208(4) 0.106(5) Uani 1 d . .
H34B H 0.6296(5) 0.1342(17) 0.1397(4) 0.127 Uiso 1 calc R .
C35A C 0.5153(3) 0.4191(11) 0.1359(3) 0.070(3) Uani 1 d . .
H35A H 0.5378(3) 0.4660(11) 0.1408(3) 0.085 Uiso 1 calc R .
C35B C 0.6089(4) 0.1554(12) 0.0931(4) 0.088(4) Uani 1 d . .
H35B H 0.6141(4) 0.2362(12) 0.0928(4) 0.106 Uiso 1 calc R .
C36A C 0.4806(3) 0.4578(9) 0.1438(2) 0.054(3) Uani 1 d . .
H36A H 0.4798(3) 0.5290(9) 0.1550(2) 0.065 Uiso 1 calc R .
C36B C 0.5924(3) 0.0976(10) 0.0652(3) 0.066(3) Uani 1 d . .
H36B H 0.5872(3) 0.1386(10) 0.0453(3) 0.080 Uiso 1 calc R .
C41A C 0.3943(3) 0.5856(8) 0.1322(2) 0.042(2) Uani 1 d . .
C41B C 0.5994(3) -0.1249(9) 0.0071(2) 0.054(3) Uani 1 d . .
C42A C 0.3746(3) 0.6023(9) 0.1013(3) 0.059(3) Uani 1 d . .
H42A H 0.3654(3) 0.5375(9) 0.0882(3) 0.070 Uiso 1 calc R .
C42B C 0.5987(4) -0.0964(11) -0.0242(3) 0.077(4) Uani 1 d . .
H42B H 0.5785(4) -0.0485(11) -0.0351(3) 0.092 Uiso 1 calc R .
C43A C 0.3681(3) 0.7159(9) 0.0890(3) 0.061(3) Uani 1 d . .
H43A H 0.3536(3) 0.7288(9) 0.0680(3) 0.073 Uiso 1 calc R .
C43B C 0.6262(6) -0.1346(17) -0.0407(4) 0.113(6) Uani 1 d . .
H43B H 0.6245(6) -0.1135(17) -0.0627(4) 0.136 Uiso 1 calc R .
C44A C 0.3830(4) 0.8061(10) 0.1078(3) 0.076(4) Uani 1 d . .
H44A H 0.3795(4) 0.8827(10) 0.0995(3) 0.092 Uiso 1 calc R .
C44B C 0.6557(5) -0.2014(19) -0.0265(5) 0.126(7) Uani 1 d . .
H44B H 0.6749(5) -0.2261(19) -0.0381(5) 0.151 Uiso 1 calc R .
C45A C 0.4031(3) 0.7890(9) 0.1387(3) 0.067(3) Uani 1 d . .
H45D H 0.4131(3) 0.8541(9) 0.1514(3) 0.080 Uiso 1 calc R .
C45B C 0.6574(4) -0.2339(15) 0.0062(4) 0.110(5) Uani 1 d . .
H45A H 0.6776(4) -0.2823(15) 0.0168(4) 0.132 Uiso 1 calc R .
C46A C 0.4090(3) 0.6787(8) 0.1516(2) 0.054(3) Uani 1 d . .
H46A H 0.4226(3) 0.6669(8) 0.1730(2) 0.065 Uiso 1 calc R .
C46B C 0.6293(3) -0.1941(11) 0.0222(3) 0.073(3) Uani 1 d . .
H46B H 0.6305(3) -0.2147(11) 0.0442(3) 0.087 Uiso 1 calc R .
C51A C 0.2744(2) 0.1162(8) 0.0824(2) 0.040(2) Uani 1 d . .
C52A C 0.2898(3) 0.0054(9) 0.0863(3) 0.052(3) Uani 1 d . .
H52A H 0.3048(3) -0.0162(9) 0.1065(3) 0.062 Uiso 1 calc R .
C53A C 0.2839(3) -0.0746(10) 0.0613(3) 0.068(3) Uani 1 d . .
H53A H 0.2933(3) -0.1515(10) 0.0652(3) 0.081 Uiso 1 calc R .
C54A C 0.2655(4) -0.0458(12) 0.0323(3) 0.084(4) Uani 1 d . .
H54A H 0.2621(4) -0.1008(12) 0.0152(3) 0.100 Uiso 1 calc R .
C55A C 0.2509(4) 0.0685(14) 0.0269(3) 0.095(4) Uani 1 d . .
H55A H 0.2379(4) 0.0911(14) 0.0060(3) 0.114 Uiso 1 calc R .
C56A C 0.2559(4) 0.1477(11) 0.0525(3) 0.080(4) Uani 1 d . .
H56A H 0.2462(4) 0.2244(11) 0.0489(3) 0.096 Uiso 1 calc R .
C61A C 0.2594(3) 0.3511(8) 0.0976(2) 0.042(2) Uani 1 d . .
C62A C 0.2832(3) 0.4250(8) 0.0847(2) 0.055(3) Uani 1 d . .
H62A H 0.3099(3) 0.4087(8) 0.0868(2) 0.066 Uiso 1 calc R .
C63A C 0.2676(4) 0.5236(10) 0.0685(3) 0.077(4) Uani 1 d . .
H63A H 0.2839(4) 0.5751(10) 0.0597(3) 0.092 Uiso 1 calc R .
C64A C 0.2288(4) 0.5487(10) 0.0650(3) 0.067(3) Uani 1 d . .
H64A H 0.2186(4) 0.6156(10) 0.0532(3) 0.080 Uiso 1 calc R .
C65A C 0.2052(3) 0.4777(10) 0.0784(3) 0.069(3) Uani 1 d . .
H65A H 0.1786(3) 0.4960(10) 0.0764(3) 0.083 Uiso 1 calc R .
C66A C 0.2201(3) 0.3776(9) 0.0952(3) 0.062(3) Uani 1 d . .
H66A H 0.2038(3) 0.3283(9) 0.1048(3) 0.074 Uiso 1 calc R .
C71A C 0.2735(3) -0.0709(8) 0.1617(2) 0.042(2) Uani 1 d . .
C72A C 0.3066(3) -0.1362(9) 0.1705(2) 0.049(3) Uani 1 d . .
H72A H 0.3292(3) -0.1032(9) 0.1829(2) 0.059 Uiso 1 calc R .
C73A C 0.3058(4) -0.2530(10) 0.1607(3) 0.070(3) Uani 1 d . .
H73A H 0.3285(4) -0.2986(10) 0.1659(3) 0.084 Uiso 1 calc R .
C74A C 0.2729(4) -0.3019(10) 0.1438(3) 0.074(3) Uani 1 d . .
H74A H 0.2731(4) -0.3805(10) 0.1369(3) 0.089 Uiso 1 calc R .
C75A C 0.2398(4) -0.2384(11) 0.1366(3) 0.077(4) Uani 1 d . .
H75A H 0.2168(4) -0.2746(11) 0.1258(3) 0.093 Uiso 1 calc R .
C76A C 0.2391(3) -0.1220(10) 0.1447(3) 0.064(3) Uani 1 d . .
H76A H 0.2162(3) -0.0776(10) 0.1391(3) 0.076 Uiso 1 calc R .
C81A C 0.2518(3) 0.0896(8) 0.2094(2) 0.046(2) Uani 1 d . .
C82A C 0.2639(4) 0.1769(10) 0.2315(3) 0.075(3) Uani 1 d . .
H82A H 0.2833(4) 0.2306(10) 0.2284(3) 0.090 Uiso 1 calc R .
C83A C 0.2458(5) 0.1825(12) 0.2592(3) 0.094(4) Uani 1 d . .
H83A H 0.2533(5) 0.2424(12) 0.2746(3) 0.112 Uiso 1 calc R .
C84A C 0.2184(4) 0.1064(13) 0.2645(3) 0.081(4) Uani 1 d . .
H84B H 0.2075(4) 0.1112(13) 0.2835(3) 0.097 Uiso 1 calc R .
C85A C 0.2069(3) 0.0222(11) 0.2419(3) 0.073(3) Uani 1 d . .
H85A H 0.1874(3) -0.0312(11) 0.2450(3) 0.087 Uiso 1 calc R .
C86A C 0.2229(3) 0.0141(10) 0.2149(3) 0.063(3) Uani 1 d . .
H86A H 0.2142(3) -0.0447(10) 0.1995(3) 0.076 Uiso 1 calc R .

loop_
_atom_type_symbol
_atom_type_description
_atom_type_scat_dispersion_real
_atom_type_scat_dispersion_imag
_atom_type_scat_source
C C 0.0033 0.0016 'International Tables Vol C Tables 4.2.6.8 and 6.1.1.4'
H H 0.0000 0.0000 'International Tables Vol C Tables 4.2.6.8 and 6.1.1.4'
F F 0.0171 0.0103 'International Tables Vol C Tables 4.2.6.8 and 6.1.1.4'
P P 0.1023 0.0942 'International Tables Vol C Tables 4.2.6.8 and 6.1.1.4'
Cl Cl 0.1484 0.1585 'International Tables Vol C Tables 4.2.6.8 and 6.1.1.4'
Tc Tc -1.4390 0.7593 'International Tables Vol C Tables 4.2.6.8 and 6.1.1.4'
O O 0.0106 0.0060 'International Tables Vol C Tables 4.2.6.8 and 6.1.1.4'

loop_
_geom_angle_atom_site_label_1
_geom_angle_atom_site_label_2
_geom_angle_atom_site_label_3
_geom_angle
_geom_angle_site_symmetry_1
_geom_angle_site_symmetry_3
_geom_angle_publ_flag
O2A Tc1 O1A 178.6(2) . . ?
O2A Tc1 Cl2A 91.0(2) . . ?
O1A Tc1 Cl2A 89.4(2) . . ?
O2A Tc1 Cl1A 89.5(2) . . ?
O1A Tc1 Cl1A 90.0(2) . . ?
Cl2A Tc1 Cl1A 179.44(9) . . ?
O2A Tc1 P1A 95.7(2) . . ?
O1A Tc1 P1A 82.9(2) . . ?
Cl2A Tc1 P1A 95.33(9) . . ?
Cl1A Tc1 P1A 84.71(8) . . ?
O2A Tc1 P3A 83.6(2) . . ?
O1A Tc1 P3A 97.7(2) . . ?
Cl2A Tc1 P3A 95.37(9) . . ?
Cl1A Tc1 P3A 84.59(8) . . ?
P1A Tc1 P3A 169.28(8) . . ?
O1B Tc2 O1B 180.0 . 5_655 ?
O1B Tc2 Cl1B 89.7(2) . . ?
O1B Tc2 Cl1B 90.3(2) 5_655 . ?
O1B Tc2 Cl1B 90.3(2) . 5_655 ?
O1B Tc2 Cl1B 89.7(2) 5_655 5_655 ?
Cl1B Tc2 Cl1B 180.0 . 5_655 ?
O1B Tc2 P2B 95.5(2) . 5_655 ?
O1B Tc2 P2B 84.5(2) 5_655 5_655 ?
Cl1B Tc2 P2B 86.06(9) . 5_655 ?
Cl1B Tc2 P2B 93.94(9) 5_655 5_655 ?
O1B Tc2 P2B 84.5(2) . . ?
O1B Tc2 P2B 95.5(2) 5_655 . ?
Cl1B Tc2 P2B 93.95(9) . . ?
Cl1B Tc2 P2B 86.05(9) 5_655 . ?
P2B Tc2 P2B 179.995(1) 5_655 . ?
F13 P1 F15 91.1(10) . . ?
F13 P1 F12 93.1(10) . . ?
F15 P1 F12 174.8(8) . . ?
F13 P1 F16 93.2(7) . . ?
F15 P1 F16 91.6(5) . . ?
F12 P1 F16 91.2(5) . . ?
F13 P1 F14 175.4(9) . . ?
F15 P1 F14 90.3(9) . . ?
F12 P1 F14 85.3(9) . . ?
F16 P1 F14 91.1(7) . . ?
F13 P1 F11 90.7(7) . . ?
F15 P1 F11 87.6(5) . . ?
F12 P1 F11 89.3(5) . . ?
F16 P1 F11 176.0(6) . . ?
F14 P1 F11 85.0(6) . . ?
O1B P1B C21B 111.5(4) . . ?
O1B P1B C11B 108.9(4) . . ?
C21B P1B C11B 109.4(5) . . ?
O1B P1B C1B 110.3(4) . . ?
C21B P1B C1B 107.7(5) . . ?
C11B P1B C1B 109.0(4) . . ?
C11A P1A C21A 104.9(4) . . ?
C11A P1A C1A 106.6(4) . . ?
C21A P1A C1A 104.8(4) . . ?
C11A P1A Tc1 118.4(3) . . ?
C21A P1A Tc1 119.8(3) . . ?
C1A P1A Tc1 100.8(3) . . ?
F21 P2 F24 75.3(12) . 2_655 ?
F21 P2 F24 75.3(12) . . ?
F24 P2 F24 150.6(23) 2_655 . ?
F21 P2 F22 145.2(7) . 2_655 ?
F24 P2 F22 70.2(11) 2_655 2_655 ?
F24 P2 F22 139.1(16) . 2_655 ?
F21 P2 F22 145.2(7) . . ?
F24 P2 F22 139.1(16) 2_655 . ?
F24 P2 F22 70.2(11) . . ?
F22 P2 F22 69.6(14) 2_655 . ?
F21 P2 F23 88.8(4) . . ?
F24 P2 F23 89.4(10) 2_655 . ?
F24 P2 F23 90.0(10) . . ?
F22 P2 F23 86.8(7) 2_655 . ?
F22 P2 F23 95.2(7) . . ?
F21 P2 F23 88.8(4) . 2_655 ?
F24 P2 F23 90.0(10) 2_655 2_655 ?
F24 P2 F23 89.4(10) . 2_655 ?
F22 P2 F23 95.2(7) 2_655 2_655 ?
F22 P2 F23 86.8(7) . 2_655 ?
F23 P2 F23 177.6(9) . 2_655 ?
O1A P2A C31A 111.2(4) . . ?
O1A P2A C1A 110.7(4) . . ?
C31A P2A C1A 108.9(4) . . ?
O1A P2A C41A 110.8(4) . . ?
C31A P2A C41A 107.5(4) . . ?
C1A P2A C41A 107.6(4) . . ?
C41B P2B C31B 105.0(4) . . ?
C41B P2B C1B 102.4(4) . . ?
C31B P2B C1B 107.9(4) . . ?
C41B P2B Tc2 122.3(3) . . ?
C31B P2B Tc2 117.0(3) . . ?
C1B P2B Tc2 100.3(3) . . ?
C51A P3A C61A 103.1(4) . . ?
C51A P3A C2A 106.0(4) . . ?
C61A P3A C2A 105.8(4) . . ?
C51A P3A Tc1 124.1(3) . . ?
C61A P3A Tc1 116.2(3) . . ?
C2A P3A Tc1 99.8(3) . . ?
O2A P4A C81A 108.7(4) . . ?
O2A P4A C71A 110.4(4) . . ?
C81A P4A C71A 109.6(4) . . ?
O2A P4A C2A 109.5(4) . . ?
C81A P4A C2A 109.1(4) . . ?
C71A P4A C2A 109.5(4) . . ?
P2 F22 F24 53.7(7) . . ?
P2 F22 F22 55.2(7) . 2_655 ?
F24 F22 F22 108.6(9) . 2_655 ?
P2 F24 F22 56.2(9) . . ?
P1B O1B Tc2 123.8(4) . . ?
P2A O1A Tc1 124.0(3) . . ?
P4A O2A Tc1 125.2(4) . . ?
P2A C1A P1A 107.4(4) . . ?
P1B C1B P2B 109.2(5) . . ?
P4A C2A P3A 110.5(4) . . ?
C16B C11B C12B 118.6(10) . . ?
C16B C11B P1B 124.4(8) . . ?
C12B C11B P1B 117.0(8) . . ?
C16A C11A C12A 119.7(10) . . ?
C16A C11A P1A 123.5(8) . . ?
C12A C11A P1A 116.8(8) . . ?
C11B C12B C13B 119.5(11) . . ?
C13A C12A C11A 118.8(11) . . ?
C14A C13A C12A 120.0(11) . . ?
C14B C13B C12B 118.5(12) . . ?
C13A C14A C15A 124.1(11) . . ?
C15B C14B C13B 122.1(12) . . ?
C14A C15A C16A 116.2(12) . . ?
C14B C15B C16B 120.4(12) . . ?
C11A C16A C15A 121.0(11) . . ?
C11B C16B C15B 120.7(12) . . ?
C22A C21A C26A 121.0(9) . . ?
C22A C21A P1A 117.6(7) . . ?
C26A C21A P1A 121.3(7) . . ?
C26B C21B C22B 118.5(9) . . ?
C26B C21B P1B 120.8(8) . . ?
C22B C21B P1B 120.5(7) . . ?
C23B C22B C21B 120.0(10) . . ?
C21A C22A C23A 119.4(10) . . ?
C24A C23A C22A 119.5(11) . . ?
C22B C23B C24B 120.5(11) . . ?
C25A C24A C23A 121.2(11) . . ?
C25B C24B C23B 120.6(10) . . ?
C24A C25A C26A 121.1(11) . . ?
C24B C25B C26B 119.0(11) . . ?
C21A C26A C25A 117.7(10) . . ?
C21B C26B C25B 121.4(11) . . ?
C32A C31A C36A 120.1(9) . . ?
C32A C31A P2A 118.8(8) . . ?
C36A C31A P2A 120.9(7) . . ?
C32B C31B C36B 119.7(10) . . ?
C32B C31B P2B 122.5(8) . . ?
C36B C31B P2B 117.8(8) . . ?
C31A C32A C33A 118.1(11) . . ?
C31B C32B C33B 120.2(13) . . ?
C34A C33A C32A 120.7(11) . . ?
C34B C33B C32B 117.5(14) . . ?
C35A C34A C33A 121.0(11) . . ?
C35B C34B C33B 123.2(14) . . ?
C34A C35A C36A 120.0(12) . . ?
C34B C35B C36B 118.6(13) . . ?
C31A C36A C35A 119.9(10) . . ?
C35B C36B C31B 120.8(12) . . ?
C42A C41A C46A 121.2(9) . . ?
C42A C41A P2A 117.3(7) . . ?
C46A C41A P2A 121.4(7) . . ?
C42B C41B C46B 117.6(11) . . ?
C42B C41B P2B 122.0(9) . . ?
C46B C41B P2B 120.0(8) . . ?
C41A C42A C43A 119.8(10) . . ?
C41B C42B C43B 121.7(14) . . ?
C44A C43A C42A 118.7(10) . . ?
C44B C43B C42B 121.7(16) . . ?
C43A C44A C45A 121.3(11) . . ?
C43B C44B C45B 118.4(14) . . ?
C44A C45A C46A 121.0(11) . . ?
C46B C45B C44B 118.7(15) . . ?
C45A C46A C41A 117.9(9) . . ?
C41B C46B C45B 121.8(13) . . ?
C56A C51A C52A 117.8(9) . . ?
C56A C51A P3A 121.5(8) . . ?
C52A C51A P3A 120.7(7) . . ?
C53A C52A C51A 121.5(10) . . ?
C54A C53A C52A 121.1(12) . . ?
C53A C54A C55A 119.1(11) . . ?
C56A C55A C54A 119.5(11) . . ?
C51A C56A C55A 120.8(11) . . ?
C62A C61A C66A 120.1(9) . . ?
C62A C61A P3A 117.3(7) . . ?
C66A C61A P3A 122.5(7) . . ?
C61A C62A C63A 119.0(10) . . ?
C64A C63A C62A 121.5(11) . . ?
C65A C64A C63A 120.0(10) . . ?
C64A C65A C66A 120.0(10) . . ?
C65A C66A C61A 119.3(10) . . ?
C72A C71A C76A 120.8(9) . . ?
C72A C71A P4A 118.2(8) . . ?
C76A C71A P4A 120.9(8) . . ?
C71A C72A C73A 118.3(10) . . ?
C74A C73A C72A 121.0(11) . . ?
C75A C74A C73A 120.4(11) . . ?
C74A C75A C76A 121.1(11) . . ?
C75A C76A C71A 118.3(10) . . ?
C82A C81A C86A 119.1(9) . . ?
C82A C81A P4A 118.2(8) . . ?
C86A C81A P4A 122.8(8) . . ?
C81A C82A C83A 116.9(11) . . ?
C84A C83A C82A 122.9(12) . . ?
C83A C84A C85A 118.4(10) . . ?
C86A C85A C84A 120.8(11) . . ?
C85A C86A C81A 121.7(11) . . ?

loop_
_geom_bond_atom_site_label_1
_geom_bond_atom_site_label_2
_geom_bond_distance
_geom_bond_site_symmetry_2
_geom_bond_publ_flag
Tc1 O2A 2.112(6) . ?
Tc1 O1A 2.119(6) . ?
Tc1 Cl2A 2.318(2) . ?
Tc1 Cl1A 2.355(2) . ?
Tc1 P1A 2.482(3) . ?
Tc1 P3A 2.520(3) . ?
Tc2 O1B 2.109(6) . ?
Tc2 O1B 2.109(6) 5_655 ?
Tc2 Cl1B 2.329(2) . ?
Tc2 Cl1B 2.329(2) 5_655 ?
Tc2 P2B 2.449(3) 5_655 ?
Tc2 P2B 2.449(3) . ?
P1 F13 1.445(10) . ?
P1 F15 1.514(9) . ?
P1 F12 1.518(9) . ?
P1 F16 1.531(8) . ?
P1 F14 1.538(11) . ?
P1 F11 1.583(7) . ?
P1B O1B 1.503(7) . ?
P1B C21B 1.766(9) . ?
P1B C11B 1.796(10) . ?
P1B C1B 1.816(9) . ?
P1A C11A 1.814(10) . ?
P1A C21A 1.832(8) . ?
P1A C1A 1.844(8) . ?
P2 F21 1.48(2) . ?
P2 F24 1.497(15) 2_655 ?
P2 F24 1.497(15) . ?
P2 F22 1.543(13) 2_655 ?
P2 F22 1.543(13) . ?
P2 F23 1.552(9) . ?
P2 F23 1.553(9) 2_655 ?
P2A O1A 1.517(6) . ?
P2A C31A 1.790(9) . ?
P2A C1A 1.799(9) . ?
P2A C41A 1.812(9) . ?
P2B C41B 1.825(12) . ?
P2B C31B 1.833(10) . ?
P2B C1B 1.840(9) . ?
P3A C51A 1.817(9) . ?
P3A C61A 1.825(10) . ?
P3A C2A 1.831(8) . ?
P4A O2A 1.513(7) . ?
P4A C81A 1.779(10) . ?
P4A C71A 1.807(10) . ?
P4A C2A 1.808(9) . ?
F22 F24 1.75(3) . ?
F22 F22 1.76(3) 2_655 ?
C11B C16B 1.369(14) . ?
C11B C12B 1.374(14) . ?
C11A C16A 1.386(14) . ?
C11A C12A 1.405(14) . ?
C12B C13B 1.42(2) . ?
C12A C13A 1.393(15) . ?
C13A C14A 1.35(2) . ?
C13B C14B 1.35(2) . ?
C14A C15A 1.38(2) . ?
C14B C15B 1.31(2) . ?
C15A C16A 1.422(15) . ?
C15B C16B 1.38(2) . ?
C21A C22A 1.366(13) . ?
C21A C26A 1.394(13) . ?
C21B C26B 1.352(14) . ?
C21B C22B 1.419(14) . ?
C22B C23B 1.347(14) . ?
C22A C23A 1.399(15) . ?
C23A C24A 1.37(2) . ?
C23B C24B 1.373(15) . ?
C24A C25A 1.34(2) . ?
C24B C25B 1.37(2) . ?
C25A C26A 1.401(14) . ?
C25B C26B 1.386(14) . ?
C31A C32A 1.384(13) . ?
C31A C36A 1.387(13) . ?
C31B C32B 1.356(14) . ?
C31B C36B 1.387(14) . ?
C32A C33A 1.414(15) . ?
C32B C33B 1.42(2) . ?
C33A C34A 1.36(2) . ?
C33B C34B 1.38(2) . ?
C34A C35A 1.34(2) . ?
C34B C35B 1.34(2) . ?
C35A C36A 1.400(14) . ?
C35B C36B 1.38(2) . ?
C41A C42A 1.371(13) . ?
C41A C46A 1.388(13) . ?
C41B C42B 1.356(14) . ?
C41B C46B 1.38(2) . ?
C42A C43A 1.410(14) . ?
C42B C43B 1.37(2) . ?
C43A C44A 1.352(15) . ?
C43B C44B 1.34(2) . ?
C44A C45A 1.38(2) . ?
C44B C45B 1.41(2) . ?
C45A C46A 1.382(14) . ?
C45B C46B 1.38(2) . ?
C51A C56A 1.357(14) . ?
C51A C52A 1.387(13) . ?
C52A C53A 1.385(14) . ?
C53A C54A 1.32(2) . ?
C54A C55A 1.42(2) . ?
C55A C56A 1.40(2) . ?
C61A C62A 1.375(13) . ?
C61A C66A 1.409(13) . ?
C62A C63A 1.386(14) . ?
C63A C64A 1.38(2) . ?
C64A C65A 1.36(2) . ?
C65A C66A 1.404(14) . ?
C71A C72A 1.381(13) . ?
C71A C76A 1.420(14) . ?
C72A C73A 1.407(15) . ?
C73A C74A 1.37(2) . ?
C74A C75A 1.37(2) . ?
C75A C76A 1.39(2) . ?
C81A C82A 1.383(14) . ?
C81A C86A 1.394(14) . ?
C82A C83A 1.43(2) . ?
C83A C84A 1.35(2) . ?
C84A C85A 1.37(2) . ?
C85A C86A 1.361(14) . ?
